data_1539572
loop_
_publ_author_name
'van den Berg, J.M.'
'de Vries, R.'

_publ_section_title
;
 The crystal structure of K3 V S4
;
_journal_name_full
;
Koninklijke Nederlandse Akademie van Wetenschappen, Series B: Physical 
Sciences: Proceedings
;
_journal_page_first 178
_journal_page_last 180
_journal_volume 67
_journal_year 1964
_chemical_formula_sum 'K3 S4 V'
_chemical_name_systematic 'K3 V S4'
_space_group_IT_number 62
_symmetry_space_group_name_Hall '-P 2ac 2n'
_symmetry_space_group_name_H-M 'P n m a'
_cell_angle_alpha 90
_cell_angle_beta 90
_cell_angle_gamma 90
_cell_formula_units_Z 4
_cell_length_a 9.143
_cell_length_b 10.59
_cell_length_c 9.107
_cell_volume 881.780
_citation_journal_id_ASTM KNWBAA
_cod_data_source_file vandenBerg_KNWBAA_1964_380.cif
_cod_data_source_block K3S4V1
_cod_original_cell_volume 881.7795
_cod_original_formula_sum 'K3 S4 V1'
_cod_database_code 1539572

loop_
_symmetry_equiv_pos_as_xyz
x,y,z
-x+1/2,-y,z+1/2
x+1/2,-y+1/2,-z+1/2
-x,y+1/2,-z
-x,-y,-z
x-1/2,y,-z-1/2
-x-1/2,y-1/2,z-1/2
x,-y-1/2,z

loop_
_atom_site_label
_atom_site_type_symbol
_atom_site_fract_x
_atom_site_fract_y
_atom_site_fract_z
_atom_site_occupancy
_atom_site_U_iso_or_equiv
V1 V+5 0.215 0.25 0.985 1 0.0
K1 K+1 0.05 0.958 0.207 1 0.0
S2 S-2 0 0.25 0.076 1 0.0
S3 S-2 0.203 0.25 0.753 1 0.0
K2 K+1 0.143 0.25 0.412 1 0.0
S1 S-2 0.331 0.094 0.051 1 0.0
